data_2225441
loop_
_publ_author_name
'Samarov, Zarif U.'
'Okmanov, Rasul Ya.'
'Turgunov, Kambarali K.'
'Tashkhodjaev, Bakhodir'
'Shakhidoyatov, Khusnutdin M.'

_publ_section_title
;
 11-(2-Oxopyrrolidin-1-ylmethyl)-1,2,3,4,5,6,11,11a-octahydropyrido[2,1-<i>b</i>]quinazolin-6-one
 dihydrate
;
_journal_coeditor_code BQ2200
_journal_issue 4
_journal_name_full 'Acta Crystallographica Section E'
_journal_page_first o890
_journal_paper_doi 10.1107/S1600536810009955
_journal_volume 66
_journal_year 2010
_chemical_formula_iupac 'C17 H21 N3 O2, 2H2 O'
_chemical_formula_moiety 'C17 H21 N3 O2, 2(H2 O)'
_chemical_formula_sum 'C17 H25 N3 O4'
_chemical_formula_weight 335.40
_chemical_melting_point 373.0(10)
_chemical_name_systematic
'11-(2-Oxopyrrolidin-1-ylmethyl)-1,2,3,4,5,6,11,11a-octahydropyrido[2,1-<i>b</i>]quinazolin-6-one dihydrate'
_space_group_IT_number 14
_symmetry_cell_setting monoclinic
_symmetry_space_group_name_Hall '-P 2yn'
_symmetry_space_group_name_H-M 'P 1 21/n 1'
_atom_sites_solution_hydrogens geom
_atom_sites_solution_primary direct
_atom_sites_solution_secondary difmap
_audit_creation_method SHELXL-97
_cell_angle_alpha 90.00
_cell_angle_beta 104.48(3)
_cell_angle_gamma 90.00
_cell_formula_units_Z 4
_cell_length_a 14.794(3)
_cell_length_b 7.6720(15)
_cell_length_c 15.593(3)
_cell_measurement_reflns_used 15
_cell_measurement_temperature 300.0(10)
_cell_measurement_theta_max 20
_cell_measurement_theta_min 10
_cell_volume 1713.6(6)
_computing_cell_refinement 'STADI4 (Stoe & Cie, 1997)'
_computing_data_collection 'STADI4 (Stoe & Cie, 1997)'
_computing_data_reduction 'X-RED  (Stoe & Cie, 1997)'
_computing_molecular_graphics 'XP (Bruker, 1998)'
_computing_publication_material 'SHELXL97 (Sheldrick, 2008)'
_computing_structure_refinement 'SHELXL97 (Sheldrick, 2008)'
_computing_structure_solution 'SHELXS97 (Sheldrick, 2008)'
_diffrn_ambient_temperature 300.0(10)
_diffrn_measured_fraction_theta_full 0.999
_diffrn_measured_fraction_theta_max 0.999
_diffrn_measurement_device 'Stoe Stadi-4 four-circle diffractometer D092'
_diffrn_measurement_device_type 'Stoe Stadi-4 four-circle'
_diffrn_measurement_method
;
Scan width (\w) = 1.56 - 1.68, scan ratio 2\q:\w = 1.00
I(Net) and \s(I) calculated according to Blessing (1987)
;
_diffrn_radiation_monochromator graphite
_diffrn_radiation_source 'fine-focus sealed tube'
_diffrn_radiation_type MoK\a
_diffrn_radiation_wavelength 0.71073
_diffrn_reflns_av_R_equivalents 0.0000
_diffrn_reflns_av_sigmaI/netI 0.0126
_diffrn_reflns_limit_h_max 17
_diffrn_reflns_limit_h_min -17
_diffrn_reflns_limit_k_max 9
_diffrn_reflns_limit_k_min 0
_diffrn_reflns_limit_l_max 18
_diffrn_reflns_limit_l_min 0
_diffrn_reflns_number 3261
_diffrn_reflns_theta_full 25.00
_diffrn_reflns_theta_max 25.00
_diffrn_reflns_theta_min 1.70
_diffrn_standards_decay_% 1.8
_diffrn_standards_interval_time 60
_diffrn_standards_number 3
_exptl_absorpt_coefficient_mu 0.093
_exptl_absorpt_correction_type none
_exptl_crystal_colour yellow
_exptl_crystal_density_diffrn 1.300
_exptl_crystal_density_method 'not measured'
_exptl_crystal_description prizm
_exptl_crystal_F_000 720
_exptl_crystal_size_max 0.60
_exptl_crystal_size_mid 0.55
_exptl_crystal_size_min 0.35
_refine_diff_density_max 0.179
_refine_diff_density_min -0.144
_refine_ls_extinction_coef 0.0101(13)
_refine_ls_extinction_expression Fc^*^=kFc[1+0.001xFc^2^\l^3^/sin(2\q)]^-1/4^
_refine_ls_extinction_method 'SHELXL97 (Sheldrick, 2008)'
_refine_ls_goodness_of_fit_ref 1.101
_refine_ls_hydrogen_treatment mixed
_refine_ls_matrix_type full
_refine_ls_number_parameters 234
_refine_ls_number_reflns 3005
_refine_ls_number_restraints 0
_refine_ls_restrained_S_all 1.101
_refine_ls_R_factor_all 0.0588
_refine_ls_R_factor_gt 0.0448
_refine_ls_shift/su_max 0.000
_refine_ls_shift/su_mean 0.000
_refine_ls_structure_factor_coef Fsqd
_refine_ls_weighting_details 'calc w=1/[\s^2^(Fo^2^)+(0.0469P)^2^+0.6922P] where P=(Fo^2^+2Fc^2^)/3'
_refine_ls_weighting_scheme calc
_refine_ls_wR_factor_gt 0.1074
_refine_ls_wR_factor_ref 0.1208
_reflns_number_gt 2457
_reflns_number_total 3009
_reflns_threshold_expression I>2sigma(I)
_cod_data_source_file bq2200.cif
_cod_data_source_block I
_cod_original_sg_symbol_H-M 'P 21/n'
_cod_database_code 2225441
_cod_database_fobs_code 2225441

loop_
_symmetry_equiv_pos_as_xyz
'x, y, z'
'-x+1/2, y+1/2, -z+1/2'
'-x, -y, -z'
'x-1/2, -y-1/2, z-1/2'

loop_
_atom_site_type_symbol
_atom_site_label
_atom_site_fract_x
_atom_site_fract_y
_atom_site_fract_z
_atom_site_U_iso_or_equiv
_atom_site_adp_type
_atom_site_calc_flag
_atom_site_refinement_flags
_atom_site_occupancy
_atom_site_disorder_assembly
_atom_site_disorder_group
O O1 0.96440(10) 0.22400(19) 0.12560(11) 0.0653(4) Uani d . 1 . .
O O2 1.12720(11) 0.8019(2) 0.50954(9) 0.0681(5) Uani d . 1 . .
C C1 1.14106(15) 0.2498(3) 0.24497(14) 0.0570(5) Uani d . 1 . .
H H1A 1.1289 0.1515 0.2091 0.068 Uiso calc R 1 . .
C C2 1.22228(16) 0.2586(3) 0.31069(15) 0.0661(6) Uani d . 1 . .
H H2A 1.2656 0.1684 0.3187 0.079 Uiso calc R 1 . .
C C3 1.23851(15) 0.4034(3) 0.36460(14) 0.0613(6) Uani d . 1 . .
H H3A 1.2927 0.4090 0.4102 0.074 Uiso calc R 1 . .
C C4 1.17602(14) 0.5405(3) 0.35233(13) 0.0516(5) Uani d . 1 . .
H H4A 1.1880 0.6363 0.3901 0.062 Uiso calc R 1 . .
N N5 1.03125(11) 0.6705(2) 0.26631(10) 0.0474(4) Uani d . 1 . .
C C6 0.98631(14) 0.7776(3) 0.10982(13) 0.0512(5) Uani d . 1 . .
H H6A 1.0385 0.7208 0.0940 0.061 Uiso calc R 1 . .
H H6B 1.0053 0.8949 0.1297 0.061 Uiso calc R 1 . .
C C7 0.90303(17) 0.7853(3) 0.02918(14) 0.0649(6) Uani d . 1 . .
H H7A 0.8542 0.8560 0.0431 0.078 Uiso calc R 1 . .
H H7B 0.9220 0.8403 -0.0196 0.078 Uiso calc R 1 . .
C C8 0.86498(16) 0.6055(3) 0.00118(14) 0.0681(7) Uani d . 1 . .
H H8A 0.9097 0.5419 -0.0230 0.082 Uiso calc R 1 . .
H H8B 0.8077 0.6163 -0.0451 0.082 Uiso calc R 1 . .
C C9 0.84574(14) 0.5042(3) 0.07796(16) 0.0648(6) Uani d . 1 . .
H H9A 0.7944 0.5577 0.0966 0.078 Uiso calc R 1 . .
H H9B 0.8280 0.3857 0.0594 0.078 Uiso calc R 1 . .
N N10 0.92898(11) 0.5021(2) 0.15199(11) 0.0479(4) Uani d . 1 . .
C C11 0.98688(13) 0.3641(2) 0.16491(13) 0.0465(5) Uani d . 1 . .
C C12 1.07654(12) 0.3852(2) 0.23108(12) 0.0434(4) Uani d . 1 . .
C C13 1.09506(12) 0.5358(2) 0.28358(11) 0.0413(4) Uani d . 1 . .
C C14 0.95979(13) 0.6770(2) 0.18378(12) 0.0430(4) Uani d . 1 . .
H H14A 0.9057 0.7363 0.1961 0.052 Uiso calc R 1 . .
C C15 1.03617(14) 0.8184(2) 0.32473(12) 0.0458(4) Uani d . 1 . .
H H15A 1.0042 0.9165 0.2910 0.055 Uiso calc R 1 . .
H H15B 1.1011 0.8509 0.3480 0.055 Uiso calc R 1 . .
N N1' 0.99468(11) 0.7833(2) 0.39819(10) 0.0448(4) Uani d . 1 . .
C C2' 1.04278(15) 0.7769(2) 0.48300(13) 0.0487(5) Uani d . 1 . .
C C3' 0.97606(16) 0.7351(3) 0.53885(14) 0.0597(6) Uani d . 1 . .
H H3'A 0.9929 0.6260 0.5702 0.072 Uiso calc R 1 . .
H H3'B 0.9765 0.8268 0.5818 0.072 Uiso calc R 1 . .
C C4' 0.88213(17) 0.7215(4) 0.47546(16) 0.0776(7) Uani d . 1 . .
H H4'A 0.8403 0.8085 0.4891 0.093 Uiso calc R 1 . .
H H4'B 0.8556 0.6071 0.4794 0.093 Uiso calc R 1 . .
C C5' 0.89524(14) 0.7509(3) 0.38388(14) 0.0592(6) Uani d . 1 . .
H H5'A 0.8765 0.6489 0.3469 0.071 Uiso calc R 1 . .
H H5'B 0.8591 0.8504 0.3559 0.071 Uiso calc R 1 . .
O OW1 0.83056(15) 0.0651(3) 0.20076(15) 0.0845(6) Uani d . 1 . .
H HW1 0.863(2) 0.115(5) 0.171(2) 0.117(12) Uiso d . 1 . .
H HW2 0.8177(19) 0.149(4) 0.2346(19) 0.090(9) Uiso d . 1 . .
O OW2 0.79729(15) 0.3018(3) 0.31763(13) 0.0821(6) Uani d . 1 . .
H HW3 0.821(2) 0.270(4) 0.374(2) 0.095(9) Uiso d . 1 . .
H HW4 0.758(2) 0.386(4) 0.3106(19) 0.096(10) Uiso d . 1 . .

loop_
_atom_site_aniso_label
_atom_site_aniso_U_11
_atom_site_aniso_U_22
_atom_site_aniso_U_33
_atom_site_aniso_U_12
_atom_site_aniso_U_13
_atom_site_aniso_U_23
O1 0.0633(9) 0.0471(8) 0.0879(11) -0.0075(7) 0.0235(8) -0.0212(8)
O2 0.0591(9) 0.0927(12) 0.0482(8) -0.0114(8) 0.0051(7) -0.0047(8)
C1 0.0625(13) 0.0511(12) 0.0629(13) 0.0107(10) 0.0261(11) -0.0026(10)
C2 0.0616(13) 0.0718(15) 0.0672(14) 0.0249(12) 0.0202(11) 0.0051(12)
C3 0.0507(11) 0.0801(16) 0.0532(12) 0.0116(11) 0.0133(9) 0.0056(11)
C4 0.0540(11) 0.0571(12) 0.0461(10) -0.0001(9) 0.0166(9) -0.0010(9)
N5 0.0551(9) 0.0424(9) 0.0429(8) 0.0073(7) 0.0090(7) -0.0068(7)
C6 0.0621(12) 0.0437(11) 0.0499(11) 0.0016(9) 0.0180(9) -0.0025(9)
C7 0.0809(15) 0.0666(14) 0.0470(11) 0.0201(12) 0.0155(11) 0.0014(10)
C8 0.0633(14) 0.0802(16) 0.0533(12) 0.0202(12) 0.0005(10) -0.0174(12)
C9 0.0429(11) 0.0660(14) 0.0793(15) 0.0003(10) 0.0036(10) -0.0189(12)
N10 0.0432(8) 0.0439(9) 0.0561(10) -0.0027(7) 0.0117(7) -0.0062(7)
C11 0.0499(11) 0.0399(10) 0.0568(11) -0.0041(8) 0.0262(9) -0.0043(9)
C12 0.0471(10) 0.0422(10) 0.0468(10) 0.0005(8) 0.0228(8) 0.0010(8)
C13 0.0447(10) 0.0433(10) 0.0407(9) 0.0009(8) 0.0197(8) 0.0039(8)
C14 0.0462(10) 0.0391(10) 0.0451(10) 0.0054(8) 0.0143(8) -0.0067(8)
C15 0.0566(11) 0.0384(10) 0.0437(10) -0.0016(8) 0.0151(8) -0.0027(8)
N1' 0.0491(9) 0.0459(9) 0.0403(8) -0.0004(7) 0.0127(7) -0.0021(7)
C2' 0.0602(12) 0.0412(10) 0.0449(11) 0.0002(9) 0.0137(9) -0.0056(8)
C3' 0.0771(15) 0.0569(13) 0.0509(11) 0.0040(11) 0.0267(11) 0.0016(10)
C4' 0.0624(14) 0.108(2) 0.0688(15) 0.0060(14) 0.0275(12) 0.0141(14)
C5' 0.0500(12) 0.0689(14) 0.0590(12) -0.0016(10) 0.0143(10) 0.0054(11)
OW1 0.1068(15) 0.0582(11) 0.1047(15) -0.0158(10) 0.0570(13) -0.0134(10)
OW2 0.0982(14) 0.0904(14) 0.0565(11) 0.0277(12) 0.0171(10) -0.0008(10)

loop_
_atom_type_symbol
_atom_type_description
_atom_type_scat_dispersion_real
_atom_type_scat_dispersion_imag
_atom_type_scat_source
C C 0.0033 0.0016 'International Tables Vol C Tables 4.2.6.8 and 6.1.1.4'
H H 0.0000 0.0000 'International Tables Vol C Tables 4.2.6.8 and 6.1.1.4'
N N 0.0061 0.0033 'International Tables Vol C Tables 4.2.6.8 and 6.1.1.4'
O O 0.0106 0.0060 'International Tables Vol C Tables 4.2.6.8 and 6.1.1.4'

loop_
_geom_angle_atom_site_label_1
_geom_angle_atom_site_label_2
_geom_angle_atom_site_label_3
_geom_angle_site_symmetry_1
_geom_angle_site_symmetry_3
_geom_angle
_geom_angle_publ_flag
C2 C1 C12 . . 121.2(2) ?
C2 C1 H1A . . 119.4 ?
C12 C1 H1A . . 119.4 ?
C1 C2 C3 . . 118.8(2) ?
C1 C2 H2A . . 120.6 ?
C3 C2 H2A . . 120.6 ?
C2 C3 C4 . . 121.4(2) ?
C2 C3 H3A . . 119.3 ?
C4 C3 H3A . . 119.3 ?
C3 C4 C13 . . 120.2(2) ?
C3 C4 H4A . . 119.9 ?
C13 C4 H4A . . 119.9 ?
C13 N5 C15 . . 122.74(16) ?
C13 N5 C14 . . 120.72(15) ?
C15 N5 C14 . . 116.34(15) ?
C14 C6 C7 . . 109.68(17) ?
C14 C6 H6A . . 109.7 ?
C7 C6 H6A . . 109.7 ?
C14 C6 H6B . . 109.7 ?
C7 C6 H6B . . 109.7 ?
H6A C6 H6B . . 108.2 ?
C8 C7 C6 . . 111.61(18) ?
C8 C7 H7A . . 109.3 ?
C6 C7 H7A . . 109.3 ?
C8 C7 H7B . . 109.3 ?
C6 C7 H7B . . 109.3 ?
H7A C7 H7B . . 108.0 ?
C7 C8 C9 . . 111.73(18) ?
C7 C8 H8A . . 109.3 ?
C9 C8 H8A . . 109.3 ?
C7 C8 H8B . . 109.3 ?
C9 C8 H8B . . 109.3 ?
H8A C8 H8B . . 107.9 ?
N10 C9 C8 . . 110.01(18) ?
N10 C9 H9A . . 109.7 ?
C8 C9 H9A . . 109.7 ?
N10 C9 H9B . . 109.7 ?
C8 C9 H9B . . 109.7 ?
H9A C9 H9B . . 108.2 ?
C11 N10 C9 . . 120.38(16) ?
C11 N10 C14 . . 122.58(15) ?
C9 N10 C14 . . 112.77(16) ?
O1 C11 N10 . . 121.74(18) ?
O1 C11 C12 . . 121.68(18) ?
N10 C11 C12 . . 116.53(16) ?
C1 C12 C13 . . 119.86(18) ?
C1 C12 C11 . . 119.34(18) ?
C13 C12 C11 . . 120.69(16) ?
N5 C13 C4 . . 123.00(17) ?
N5 C13 C12 . . 118.60(16) ?
C4 C13 C12 . . 118.38(17) ?
N5 C14 N10 . . 111.47(14) ?
N5 C14 C6 . . 115.00(16) ?
N10 C14 C6 . . 109.06(15) ?
N5 C14 H14A . . 107.0 ?
N10 C14 H14A . . 107.0 ?
C6 C14 H14A . . 107.0 ?
N5 C15 N1' . . 112.75(15) ?
N5 C15 H15A . . 109.0 ?
N1' C15 H15A . . 109.0 ?
N5 C15 H15B . . 109.0 ?
N1' C15 H15B . . 109.0 ?
H15A C15 H15B . . 107.8 ?
C2' N1' C5' . . 114.44(17) ?
C2' N1' C15 . . 124.13(16) ?
C5' N1' C15 . . 121.42(15) ?
O2 C2' N1' . . 124.92(19) ?
O2 C2' C3' . . 126.64(18) ?
N1' C2' C3' . . 108.44(18) ?
C4' C3' C2' . . 105.55(17) ?
C4' C3' H3'A . . 110.6 ?
C2' C3' H3'A . . 110.6 ?
C4' C3' H3'B . . 110.6 ?
C2' C3' H3'B . . 110.6 ?
H3'A C3' H3'B . . 108.8 ?
C3' C4' C5' . . 107.34(18) ?
C3' C4' H4'A . . 110.2 ?
C5' C4' H4'A . . 110.2 ?
C3' C4' H4'B . . 110.2 ?
C5' C4' H4'B . . 110.2 ?
H4'A C4' H4'B . . 108.5 ?
N1' C5' C4' . . 104.21(17) ?
N1' C5' H5'A . . 110.9 ?
C4' C5' H5'A . . 110.9 ?
N1' C5' H5'B . . 110.9 ?
C4' C5' H5'B . . 110.9 ?
H5'A C5' H5'B . . 108.9 ?
HW1 OW1 HW2 . . 104(3) ?
HW3 OW2 HW4 . . 114(3) ?

loop_
_geom_bond_atom_site_label_1
_geom_bond_atom_site_label_2
_geom_bond_site_symmetry_2
_geom_bond_distance
_geom_bond_publ_flag
O1 C11 . 1.241(2) ?
O2 C2' . 1.228(2) ?
C1 C2 . 1.372(3) ?
C1 C12 . 1.391(3) ?
C1 H1A . 0.9300 ?
C2 C3 . 1.377(3) ?
C2 H2A . 0.9300 ?
C3 C4 . 1.382(3) ?
C3 H3A . 0.9300 ?
C4 C13 . 1.394(3) ?
C4 H4A . 0.9300 ?
N5 C13 . 1.380(2) ?
N5 C15 . 1.445(2) ?
N5 C14 . 1.448(2) ?
C6 C14 . 1.519(3) ?
C6 C7 . 1.526(3) ?
C6 H6A . 0.9700 ?
C6 H6B . 0.9700 ?
C7 C8 . 1.512(3) ?
C7 H7A . 0.9700 ?
C7 H7B . 0.9700 ?
C8 C9 . 1.513(4) ?
C8 H8A . 0.9700 ?
C8 H8B . 0.9700 ?
C9 N10 . 1.462(3) ?
C9 H9A . 0.9700 ?
C9 H9B . 0.9700 ?
N10 C11 . 1.345(2) ?
N10 C14 . 1.463(2) ?
C11 C12 . 1.472(3) ?
C12 C13 . 1.403(3) ?
C14 H14A . 0.9800 ?
C15 N1' . 1.454(2) ?
C15 H15A . 0.9700 ?
C15 H15B . 0.9700 ?
N1' C2' . 1.337(2) ?
N1' C5' . 1.453(2) ?
C2' C3' . 1.505(3) ?
C3' C4' . 1.494(3) ?
C3' H3'A . 0.9700 ?
C3' H3'B . 0.9700 ?
C4' C5' . 1.505(3) ?
C4' H4'A . 0.9700 ?
C4' H4'B . 0.9700 ?
C5' H5'A . 0.9700 ?
C5' H5'B . 0.9700 ?
OW1 HW1 . 0.84(4) ?
OW1 HW2 . 0.88(3) ?
OW2 HW3 . 0.90(3) ?
OW2 HW4 . 0.86(3) ?

loop_
_geom_hbond_atom_site_label_D
_geom_hbond_atom_site_label_H
_geom_hbond_atom_site_label_A
_geom_hbond_site_symmetry_A
_geom_hbond_distance_DH
_geom_hbond_distance_HA
_geom_hbond_distance_DA
_geom_hbond_angle_DHA
_geom_hbond_publ_flag
Ow1 Hw1 O1 1_555 0.84(4) 2.00(4) 2.818(3) 167(3) y
Ow1 Hw2 Ow2 1_555 0.88(3) 1.83(3) 2.703(3) 172(3) y
Ow2 Hw4 Ow1 2_655 0.86(3) 1.88(3) 2.733(3) 177(3) y
Ow2 Hw3 O2 3_766 0.90(3) 1.86(3) 2.764(3) 178(3) y
